data_4504380
loop_
_publ_author_name
'Black, Cory A.'
'Hanton, Lyall R.'

_publ_section_title
;
 An Atypical Network:&#x00A0; Noninterpenetrating (10,3)-d Nets Using an
 Unsymmetrical Flexible Ligand and Ag(I) as Three-Connected Nodes
;
_journal_issue 9
_journal_name_full 'Crystal Growth &amp; Design'
_journal_page_first 1868
_journal_paper_doi 10.1021/cg070437j
_journal_volume 7
_journal_year 2007
_chemical_formula_moiety 'C11 H11 Ag N3 S, B F4'
_chemical_formula_sum 'C11 H11 Ag B F4 N3 S'
_chemical_formula_weight 411.97
_chemical_name_common 'compound 1 cbao'
_chemical_name_systematic
;
 ?
;
_space_group_IT_number 33
_symmetry_cell_setting orthorhombic
_symmetry_space_group_name_Hall 'P 2c -2n'
_symmetry_space_group_name_H-M 'P n a 21'
_atom_sites_solution_hydrogens geom
_atom_sites_solution_primary direct
_atom_sites_solution_secondary difmap
_audit_creation_method SHELXL-97
_cell_angle_alpha 90
_cell_angle_beta 90
_cell_angle_gamma 90
_cell_formula_units_Z 4
_cell_length_a 13.173(5)
_cell_length_b 8.493(5)
_cell_length_c 12.555(5)
_cell_measurement_reflns_used 6192
_cell_measurement_temperature 89(2)
_cell_measurement_theta_max 36.63
_cell_measurement_theta_min 3.25
_cell_volume 1404.6(11)
_computing_cell_refinement 'Bruker SMART'
_computing_data_collection 'Bruker SMART'
_computing_data_reduction 'Bruker SAINT'
_computing_molecular_graphics 'Bruker SHELXTL'
_computing_publication_material 'Bruker SHELXTL'
_computing_structure_refinement 'SHELXL-97 (Sheldrick, 1997)'
_computing_structure_solution 'Bruker SHELXTL'
_diffrn_ambient_temperature 89(2)
_diffrn_measured_fraction_theta_full 0.997
_diffrn_measured_fraction_theta_max 0.904
_diffrn_measurement_device_type 'CCD area detector'
_diffrn_measurement_method 'phi and omega scans'
_diffrn_radiation_monochromator graphite
_diffrn_radiation_source 'fine-focus sealed tube'
_diffrn_radiation_type MoK\a
_diffrn_radiation_wavelength 0.71069
_diffrn_reflns_av_R_equivalents 0.0452
_diffrn_reflns_av_sigmaI/netI 0.0589
_diffrn_reflns_limit_h_max 21
_diffrn_reflns_limit_h_min -20
_diffrn_reflns_limit_k_max 14
_diffrn_reflns_limit_k_min -14
_diffrn_reflns_limit_l_max 17
_diffrn_reflns_limit_l_min -20
_diffrn_reflns_number 10365
_diffrn_reflns_theta_full 25.00
_diffrn_reflns_theta_max 36.80
_diffrn_reflns_theta_min 2.85
_exptl_absorpt_coefficient_mu 1.622
_exptl_absorpt_correction_T_max 0.9500
_exptl_absorpt_correction_T_min 0.5533
_exptl_absorpt_correction_type multi-scan
_exptl_absorpt_process_details 'SADABS (Sheldrick 1996)'
_exptl_crystal_colour colourless
_exptl_crystal_density_diffrn 1.948
_exptl_crystal_density_method 'not measured'
_exptl_crystal_description plate
_exptl_crystal_F_000 808
_exptl_crystal_size_max 0.32
_exptl_crystal_size_mid 0.16
_exptl_crystal_size_min 0.03
_refine_diff_density_max 1.780
_refine_diff_density_min -1.162
_refine_diff_density_rms 0.211
_refine_ls_abs_structure_details 'Flack H D (1983), Acta Cryst. A39, 876-881'
_refine_ls_abs_structure_Flack 0.01(4)
_refine_ls_extinction_method none
_refine_ls_goodness_of_fit_ref 1.109
_refine_ls_hydrogen_treatment constr
_refine_ls_matrix_type full
_refine_ls_number_parameters 190
_refine_ls_number_reflns 4433
_refine_ls_number_restraints 1
_refine_ls_restrained_S_all 1.109
_refine_ls_R_factor_all 0.0542
_refine_ls_R_factor_gt 0.0439
_refine_ls_shift/su_max 0.001
_refine_ls_shift/su_mean 0.000
_refine_ls_structure_factor_coef Fsqd
_refine_ls_weighting_details 'calc w=1/[\s^2^(Fo^2^)+(0.0709P)^2^+0.0000P] where P=(Fo^2^+2Fc^2^)/3'
_refine_ls_weighting_scheme calc
_refine_ls_wR_factor_gt 0.1202
_refine_ls_wR_factor_ref 0.1278
_reflns_number_gt 3759
_reflns_number_total 4433
_reflns_threshold_expression >2sigma(I)
_cod_data_source_file cg070437jsi20070513_054724.cif
_cod_data_source_block cbao
_cod_depositor_comments
;
The following automatic conversions were performed:

'_symmetry_cell_setting' value 'Orthorhombic' changed to
'orthorhombic' according to
/home/saulius/struct/CIF-dictionaries/cif_core.dic dictionary named
'cif_core.dic' version 2.4.1 from 2010-06-29.

Automatic conversion script
Id: cif_fix_values 1715 2011-07-08 13:25:40Z adriana 
;
_cod_database_code 4504380

loop_
_symmetry_equiv_pos_as_xyz
'x, y, z'
'-x, -y, z+1/2'
'-x+1/2, y+1/2, z+1/2'
'x+1/2, -y+1/2, z'

loop_
_atom_site_label
_atom_site_type_symbol
_atom_site_fract_x
_atom_site_fract_y
_atom_site_fract_z
_atom_site_U_iso_or_equiv
_atom_site_adp_type
_atom_site_occupancy
_atom_site_symmetry_multiplicity
_atom_site_calc_flag
_atom_site_refinement_flags
Ag1 Ag 0.459670(19) 0.43799(4) 0.59724(3) 0.02370(9) Uani 1 1 d .
C1 C 0.2947(3) 0.1243(5) 0.6248(3) 0.0192(7) Uani 1 1 d .
H1 H 0.3434 0.0781 0.6683 0.023 Uiso 1 1 calc R
C2 C 0.1942(3) 0.0794(4) 0.6360(3) 0.0198(7) Uani 1 1 d .
H2 H 0.1773 0.0031 0.6860 0.024 Uiso 1 1 calc R
C3 C 0.1495(3) 0.2503(4) 0.5030(3) 0.0181(6) Uani 1 1 d .
H3 H 0.1007 0.2956 0.4591 0.022 Uiso 1 1 calc R
C4 C 0.2508(3) 0.2943(4) 0.4915(3) 0.0157(6) Uani 1 1 d .
C5 C 0.2841(3) 0.4078(5) 0.4073(3) 0.0210(7) Uani 1 1 d .
H5A H 0.2248 0.4471 0.3701 0.025 Uiso 1 1 calc R
H5B H 0.3262 0.3527 0.3560 0.025 Uiso 1 1 calc R
C6 C 0.2546(3) 0.6859(5) 0.5275(3) 0.0204(7) Uani 1 1 d .
H6A H 0.2117 0.6160 0.5688 0.024 Uiso 1 1 calc R
H6B H 0.2840 0.7633 0.5752 0.024 Uiso 1 1 calc R
C7 C 0.1931(3) 0.7665(4) 0.4425(3) 0.0203(7) Uani 1 1 d .
C8 C 0.0995(3) 0.7087(5) 0.4110(3) 0.0205(7) Uani 1 1 d .
H8 H 0.0696 0.6252 0.4473 0.025 Uiso 1 1 calc R
C9 C 0.0507(3) 0.7776(5) 0.3239(4) 0.0215(8) Uani 1 1 d .
H9 H -0.0112 0.7364 0.3018 0.026 Uiso 1 1 calc R
C10 C 0.1772(4) 0.9611(5) 0.3041(4) 0.0232(8) Uani 1 1 d .
H10 H 0.2025 1.0499 0.2697 0.028 Uiso 1 1 calc R
C11 C 0.2323(3) 0.8970(5) 0.3875(3) 0.0226(7) Uani 1 1 d .
H11 H 0.2946 0.9400 0.4069 0.027 Uiso 1 1 calc R
N1 N 0.3238(2) 0.2320(4) 0.5536(3) 0.0177(6) Uani 1 1 d .
N2 N 0.1209(2) 0.1437(4) 0.5761(2) 0.0184(6) Uani 1 1 d .
N3 N 0.0892(3) 0.9003(5) 0.2711(3) 0.0228(7) Uani 1 1 d .
S1 S 0.35514(8) 0.57357(11) 0.46111(9) 0.02003(19) Uani 1 1 d .
F14 F 0.5392(2) 0.9813(4) 0.6635(3) 0.0373(8) Uani 1 1 d .
F12 F 0.4135(2) 0.8239(4) 0.7284(3) 0.0366(7) Uani 1 1 d .
F11 F 0.5714(3) 0.7235(4) 0.6960(3) 0.0359(7) Uani 1 1 d .
F13 F 0.5446(2) 0.8901(5) 0.8349(3) 0.0412(8) Uani 1 1 d .
B1 B 0.5175(4) 0.8550(6) 0.7296(4) 0.0216(8) Uani 1 1 d .

loop_
_atom_site_aniso_label
_atom_site_aniso_U_11
_atom_site_aniso_U_22
_atom_site_aniso_U_33
_atom_site_aniso_U_23
_atom_site_aniso_U_13
_atom_site_aniso_U_12
Ag1 0.01528(12) 0.03091(16) 0.02490(13) 0.00623(15) 0.00170(13) 0.00003(9)
C1 0.0215(16) 0.0140(15) 0.0220(16) 0.0017(12) -0.0054(12) -0.0004(13)
C2 0.0223(18) 0.0173(16) 0.0197(15) 0.0033(13) -0.0017(14) -0.0050(13)
C3 0.0205(16) 0.0144(15) 0.0195(15) 0.0015(13) -0.0007(13) 0.0019(13)
C4 0.0184(15) 0.0125(14) 0.0161(14) -0.0002(11) 0.0005(11) 0.0017(12)
C5 0.0253(19) 0.0191(17) 0.0185(16) 0.0023(14) 0.0013(14) 0.0038(14)
C6 0.0282(19) 0.0149(16) 0.0180(15) 0.0017(12) -0.0009(14) 0.0040(14)
C7 0.0276(17) 0.0147(16) 0.0185(16) -0.0002(12) 0.0009(14) 0.0047(14)
C8 0.0220(17) 0.0168(16) 0.0227(16) 0.0022(14) 0.0047(14) 0.0046(13)
C9 0.0167(16) 0.025(2) 0.0224(17) -0.0032(15) 0.0016(13) 0.0030(13)
C10 0.031(2) 0.0165(16) 0.0219(17) 0.0012(14) -0.0050(16) -0.0004(15)
C11 0.027(2) 0.0181(16) 0.0224(17) -0.0010(14) -0.0014(15) -0.0016(15)
N1 0.0173(14) 0.0156(14) 0.0201(13) 0.0030(11) -0.0029(11) 0.0013(11)
N2 0.0179(13) 0.0189(14) 0.0184(16) -0.0002(10) -0.0027(10) -0.0018(11)
N3 0.0237(16) 0.0241(18) 0.0205(15) -0.0026(13) 0.0009(13) 0.0060(14)
S1 0.0173(4) 0.0183(4) 0.0245(4) 0.0072(4) 0.0029(4) -0.0002(3)
F14 0.043(2) 0.0268(14) 0.0420(18) 0.0104(15) 0.0117(13) 0.0047(12)
F12 0.0211(12) 0.0377(16) 0.0512(18) 0.0100(15) -0.0042(12) 0.0014(12)
F11 0.0370(15) 0.0274(14) 0.0434(17) -0.0019(13) 0.0063(14) 0.0146(12)
F13 0.047(2) 0.046(2) 0.0309(16) -0.0081(16) -0.0054(13) 0.0006(14)
B1 0.0197(17) 0.020(2) 0.025(2) 0.0016(17) 0.0027(16) 0.0014(16)

loop_
_atom_type_symbol
_atom_type_description
_atom_type_scat_dispersion_real
_atom_type_scat_dispersion_imag
_atom_type_scat_source
C C 0.0033 0.0016 'International Tables Vol C Tables 4.2.6.8 and 6.1.1.4'
H H 0.0000 0.0000 'International Tables Vol C Tables 4.2.6.8 and 6.1.1.4'
B B 0.0013 0.0007 'International Tables Vol C Tables 4.2.6.8 and 6.1.1.4'
N N 0.0061 0.0033 'International Tables Vol C Tables 4.2.6.8 and 6.1.1.4'
F F 0.0171 0.0103 'International Tables Vol C Tables 4.2.6.8 and 6.1.1.4'
S S 0.1246 0.1234 'International Tables Vol C Tables 4.2.6.8 and 6.1.1.4'
Ag Ag -0.8971 1.1015 'International Tables Vol C Tables 4.2.6.8 and 6.1.1.4'

loop_
_geom_angle_atom_site_label_1
_geom_angle_atom_site_label_2
_geom_angle_atom_site_label_3
_geom_angle
_geom_angle_site_symmetry_1
_geom_angle_site_symmetry_3
N2 Ag1 N3 109.49(13) 4 3_545
N2 Ag1 S1 125.90(8) 4 .
N3 Ag1 S1 124.33(11) 3_545 .
N2 Ag1 N1 115.07(12) 4 .
N3 Ag1 N1 84.97(12) 3_545 .
S1 Ag1 N1 77.39(8) . .
N1 C1 C2 122.1(3) . .
N1 C1 H1 118.9 . .
C2 C1 H1 118.9 . .
N2 C2 C1 121.3(4) . .
N2 C2 H2 119.3 . .
C1 C2 H2 119.3 . .
N2 C3 C4 121.3(3) . .
N2 C3 H3 119.3 . .
C4 C3 H3 119.3 . .
N1 C4 C3 121.2(3) . .
N1 C4 C5 116.9(3) . .
C3 C4 C5 121.8(3) . .
C4 C5 S1 112.8(3) . .
C4 C5 H5A 109.0 . .
S1 C5 H5A 109.0 . .
C4 C5 H5B 109.0 . .
S1 C5 H5B 109.0 . .
H5A C5 H5B 107.8 . .
C7 C6 S1 107.7(3) . .
C7 C6 H6A 110.2 . .
S1 C6 H6A 110.2 . .
C7 C6 H6B 110.2 . .
S1 C6 H6B 110.2 . .
H6A C6 H6B 108.5 . .
C8 C7 C11 117.8(4) . .
C8 C7 C6 121.3(4) . .
C11 C7 C6 120.7(4) . .
C7 C8 C9 119.0(4) . .
C7 C8 H8 120.5 . .
C9 C8 H8 120.5 . .
N3 C9 C8 122.7(4) . .
N3 C9 H9 118.7 . .
C8 C9 H9 118.7 . .
N3 C10 C11 122.5(4) . .
N3 C10 H10 118.8 . .
C11 C10 H10 118.8 . .
C10 C11 C7 119.3(4) . .
C10 C11 H11 120.4 . .
C7 C11 H11 120.4 . .
C1 N1 C4 116.8(3) . .
C1 N1 Ag1 121.7(3) . .
C4 N1 Ag1 110.8(2) . .
C2 N2 C3 117.1(3) . .
C2 N2 Ag1 119.2(3) . 4_455
C3 N2 Ag1 123.6(3) . 4_455
C10 N3 C9 118.6(4) . .
C10 N3 Ag1 118.9(3) . 3_554
C9 N3 Ag1 118.3(3) . 3_554
C5 S1 C6 101.5(2) . .
C5 S1 Ag1 100.48(14) . .
C6 S1 Ag1 109.26(13) . .
F14 B1 F11 109.5(4) . .
F14 B1 F12 110.0(4) . .
F11 B1 F12 110.3(4) . .
F14 B1 F13 110.3(4) . .
F11 B1 F13 109.2(4) . .
F12 B1 F13 107.5(4) . .

loop_
_geom_bond_atom_site_label_1
_geom_bond_atom_site_label_2
_geom_bond_distance
_geom_bond_site_symmetry_2
Ag1 N2 2.250(3) 4
Ag1 N3 2.298(4) 3_545
Ag1 S1 2.4786(13) .
Ag1 N1 2.562(3) .
C1 N1 1.336(5) .
C1 C2 1.384(6) .
C1 H1 0.9300 .
C2 N2 1.340(5) .
C2 H2 0.9300 .
C3 N2 1.343(5) .
C3 C4 1.393(6) .
C3 H3 0.9300 .
C4 N1 1.347(5) .
C4 C5 1.496(6) .
C5 S1 1.821(5) .
C5 H5A 0.9700 .
C5 H5B 0.9700 .
C6 C7 1.504(6) .
C6 S1 1.833(4) .
C6 H6A 0.9700 .
C6 H6B 0.9700 .
C7 C8 1.385(6) .
C7 C11 1.404(6) .
C8 C9 1.398(6) .
C8 H8 0.9300 .
C9 N3 1.335(6) .
C9 H9 0.9300 .
C10 N3 1.334(6) .
C10 C11 1.386(6) .
C10 H10 0.9300 .
C11 H11 0.9300 .
N2 Ag1 2.250(3) 4_455
N3 Ag1 2.298(4) 3_554
F14 B1 1.386(6) .
F12 B1 1.394(6) .
F11 B1 1.390(6) .
F13 B1 1.402(6) .
